data_4324654
loop_
_publ_author_name
'Albert Escuer'
'Gina Vlahopoulou'
'Spyros P. Perlepes'
'Franz A. Mautner'

_publ_section_title
;
 Trinuclear, Tetranuclear, and Polymeric CuII Complexes from the First Use
 of 2-Pyridylcyanoxime in Transition Metal Chemistry: Synthetic,
 Structural, and Magnetic Studies
;
_journal_name_full 'Inorganic Chemistry'
_journal_page_first 2468
_journal_page_last 2478
_journal_paper_doi 10.1021/ic102286r
_journal_volume 50
_journal_year 2011
_chemical_formula_moiety 'C22 H20 Cu3 N9 O7, N O3'
_chemical_formula_sum 'C22 H20 Cu3 N10 O10'
_chemical_formula_weight 775.12
_chemical_name_common '[Cu3(CN-py-NO)3(O)(CH3OH)(H2O)2](NO3)'
_chemical_name_systematic
; 
 ? 
;
_space_group_IT_number 148
_symmetry_cell_setting trigonal
_symmetry_space_group_name_Hall '-R 3'
_symmetry_space_group_name_H-M 'R -3 :H'
_atom_sites_solution_hydrogens geom
_atom_sites_solution_primary direct
_atom_sites_solution_secondary difmap
_audit_creation_method SHELXL
_cell_angle_alpha 90.00
_cell_angle_beta 90.00
_cell_angle_gamma 120.00
_cell_formula_units_Z 6
_cell_length_a 15.801(2)
_cell_length_b 15.801(2)
_cell_length_c 19.599(4)
_cell_measurement_reflns_used 200
_cell_measurement_temperature 100(2)
_cell_measurement_theta_max 25.00
_cell_measurement_theta_min 2.50
_cell_volume 4237.7(12)
_computing_cell_refinement 'Bruker SAINT (1998)'
_computing_data_collection 'Bruker SMART (1998)'
_computing_data_reduction 'Bruker SHELXTL'
_computing_molecular_graphics 'SHELXTL/PC v. 5.03 (Sheldrick, 1995)'
_computing_publication_material 'SHELXTL/PC v. 5.03 (Sheldrick, 1995)'
_computing_structure_refinement 'SHELXL-93 (Sheldrick, 1993)'
_computing_structure_solution 'SHELXS-86 (Sheldrick, 1990)'
_diffrn_ambient_temperature 100(2)
_diffrn_measured_fraction_theta_full 0.99
_diffrn_measured_fraction_theta_max 0.99
_diffrn_measurement_device 'Bruker P4'
_diffrn_measurement_method \w-scans
_diffrn_radiation_monochromator graphite
_diffrn_radiation_source 'fine-focus sealed tube'
_diffrn_radiation_type MoK\a
_diffrn_radiation_wavelength 0.71073
_diffrn_reflns_av_R_equivalents 0.0500
_diffrn_reflns_av_sigmaI/netI 0.0607
_diffrn_reflns_limit_h_max 19
_diffrn_reflns_limit_h_min -19
_diffrn_reflns_limit_k_max 19
_diffrn_reflns_limit_k_min -19
_diffrn_reflns_limit_l_max 24
_diffrn_reflns_limit_l_min -24
_diffrn_reflns_number 5224
_diffrn_reflns_theta_full 26.34
_diffrn_reflns_theta_max 26.34
_diffrn_reflns_theta_min 1.82
_exptl_absorpt_coefficient_mu 2.312
_exptl_absorpt_correction_T_max 0.774
_exptl_absorpt_correction_T_min 0.552
_exptl_absorpt_correction_type empirical
_exptl_absorpt_process_details SADABS
_exptl_crystal_colour blue
_exptl_crystal_density_diffrn 1.822
_exptl_crystal_description irregular
_exptl_crystal_F_000 2334
_exptl_crystal_size_max 0.28
_exptl_crystal_size_mid 0.20
_exptl_crystal_size_min 0.11
_refine_diff_density_max 1.242
_refine_diff_density_min -0.566
_refine_diff_density_rms 0.135
_refine_ls_extinction_method none
_refine_ls_goodness_of_fit_all 1.103
_refine_ls_goodness_of_fit_ref 1.187
_refine_ls_matrix_type full
_refine_ls_number_parameters 145
_refine_ls_number_reflns 1906
_refine_ls_number_restraints 0
_refine_ls_restrained_S_all 1.111
_refine_ls_restrained_S_gt 1.194
_refine_ls_R_factor_all 0.0818
_refine_ls_R_factor_gt 0.0618
_refine_ls_shift/su_max 0.001
_refine_ls_shift/su_mean 0.000
_refine_ls_structure_factor_coef Fsqd
_refine_ls_weighting_details 'calc w=1/[\s^2^(Fo^2^)+(0.0812P)^2^+32.9900P] where P=(Fo^2^+2Fc^2^)/3'
_refine_ls_weighting_scheme calc
_refine_ls_wR_factor_all 0.1629
_refine_ls_wR_factor_ref 0.1544
_reflns_number_gt 1275
_reflns_number_total 1906
_reflns_threshold_expression >2sigma(I)
_cod_data_source_file ic102286r_si_001_1.cif
_cod_data_source_block tz10zz
_cod_original_sg_symbol_H-M 'R -3'
_cod_database_code 4324654

loop_
_symmetry_equiv_pos_as_xyz
'x, y, z'
'-y, x-y, z'
'-x+y, -x, z'
'x+2/3, y+1/3, z+1/3'
'-y+2/3, x-y+1/3, z+1/3'
'-x+y+2/3, -x+1/3, z+1/3'
'x+1/3, y+2/3, z+2/3'
'-y+1/3, x-y+2/3, z+2/3'
'-x+y+1/3, -x+2/3, z+2/3'
'-x, -y, -z'
'y, -x+y, -z'
'x-y, x, -z'
'-x+2/3, -y+1/3, -z+1/3'
'y+2/3, -x+y+1/3, -z+1/3'
'x-y+2/3, x+1/3, -z+1/3'
'-x+1/3, -y+2/3, -z+2/3'
'y+1/3, -x+y+2/3, -z+2/3'
'x-y+1/3, x+2/3, -z+2/3'

loop_
_atom_site_aniso_label
_atom_site_aniso_U_11
_atom_site_aniso_U_22
_atom_site_aniso_U_33
_atom_site_aniso_U_23
_atom_site_aniso_U_13
_atom_site_aniso_U_12
Cu1 0.0143(2) 0.0108(2) 0.0391(3) 0.0008(2) 0.0010(2) 0.00649(14)
N3 0.0198(12) 0.0128(12) 0.0235(14) -0.0002(10) 0.0000(11) 0.0100(9)
O1 0.0171(10) 0.0136(10) 0.0346(13) 0.0049(9) 0.0038(9) 0.0094(8)
N1 0.0280(13) 0.0175(12) 0.0196(14) 0.0002(10) -0.0001(11) 0.0155(10)
C1 0.032(2) 0.035(2) 0.025(2) 0.0012(14) -0.0005(15) 0.0196(14)
C5 0.031(2) 0.0147(14) 0.017(2) 0.0041(12) -0.0021(13) 0.0108(12)
C3 0.063(2) 0.023(2) 0.027(2) -0.0034(14) -0.012(2) 0.0269(15)
C2 0.050(2) 0.036(2) 0.037(2) -0.0023(15) -0.004(2) 0.0372(13)
C4 0.040(2) 0.022(2) 0.029(2) 0.0002(14) -0.004(2) 0.0155(14)
O3 0.0300(12) 0.0244(12) 0.045(2) -0.0017(11) -0.0011(11) 0.0142(10)
N2 0.024(2) 0.024(2) 0.037(3) 0.000 0.000 0.0121(10)
C6 0.016(2) 0.018(2) 0.024(2) 0.0015(13) -0.0014(13) 0.0029(13)
C7 0.035(2) 0.020(2) 0.016(2) 0.0003(13) 0.0030(14) 0.0123(13)
O2 0.0130(13) 0.0130(13) 0.029(2) 0.000 0.000 0.0065(7)
N4 0.026(2) 0.020(2) 0.041(2) -0.0059(14) 0.0001(14) -0.0002(13)
O4 0.064(2) 0.049(2) 0.022(2) 0.007(2) -0.002(2) 0.028(2)
C11 0.055(3) 0.050(3) 0.061(4) 0.018(3) -0.012(3) 0.030(2)

loop_
_atom_site_label
_atom_site_type_symbol
_atom_site_fract_x
_atom_site_fract_y
_atom_site_fract_z
_atom_site_U_iso_or_equiv
_atom_site_thermal_displace_type
_atom_site_occupancy
_atom_site_calc_flag
_atom_site_refinement_flags
_atom_site_disorder_group
Cu1 Cu -0.00692(3) 0.11642(3) 0.71674(2) 0.02130(13) Uani 1 d . .
N3 N 0.1388(2) 0.1876(2) 0.72587(14) 0.0179(8) Uani 1 d . .
O1 O -0.1499(2) 0.0452(2) 0.71954(12) 0.0210(7) Uani 1 d . .
N1 N 0.0125(2) 0.2472(2) 0.73910(14) 0.0199(8) Uani 1 d . .
C1 C -0.0561(3) 0.2722(3) 0.7450(2) 0.0291(11) Uani 1 d . .
H1 H -0.1214 0.2245 0.7398 0.035 Uiso 1 calc R .
C5 C 0.1072(3) 0.3173(2) 0.7465(2) 0.0211(10) Uani 1 d . .
C3 C 0.0638(3) 0.4387(3) 0.7668(2) 0.0353(12) Uani 1 d . .
H3 H 0.0812 0.5030 0.7766 0.042 Uiso 1 calc R .
C2 C -0.0323(3) 0.3687(3) 0.7589(2) 0.0341(11) Uani 1 d . .
H2 H -0.0812 0.3850 0.7626 0.041 Uiso 1 calc R .
C4 C 0.1352(3) 0.4122(3) 0.7602(2) 0.0299(11) Uani 1 d . .
H4 H 0.2010 0.4586 0.7650 0.036 Uiso 1 calc R .
O3 O 0.9852(2) 0.0704(2) 0.84167(14) 0.0327(8) Uani 1 d . .
N2 N 1.0000 0.0000 0.8418(3) 0.0283(15) Uani 1 d S .
C6 C 0.1763(2) 0.2810(3) 0.7382(2) 0.0220(10) Uani 1 d . .
C7 C 0.2805(3) 0.3445(3) 0.7449(2) 0.0241(10) Uani 1 d . .
O2 O 0.0000 0.0000 0.6928(2) 0.0183(10) Uani 1 d S .
N4 N 0.3628(2) 0.3954(2) 0.7499(2) 0.0341(11) Uani 1 d . .
O4 O -0.0097(3) 0.1534(3) 0.6001(2) 0.0456(14) Uani 1 d . .
H41 H 0.0447 0.1987 0.5963 0.055 Uiso 1 d . .
H42 H -0.0377 0.1838 0.5979 0.055 Uiso 0.6667 calc P -1
C11 C -0.0429(6) 0.0852(7) 0.5472(5) 0.054(3) Uani 0.3333 d P -2
H11A H -0.0369 0.1167 0.5059 0.065 Uiso 0.3333 calc P -2
H11B H -0.0058 0.0545 0.5458 0.065 Uiso 0.3333 calc P -2
H11C H -0.1081 0.0388 0.5546 0.065 Uiso 0.3333 calc P -2

loop_
_atom_type_symbol
_atom_type_description
_atom_type_scat_dispersion_real
_atom_type_scat_dispersion_imag
_atom_type_scat_source
C C 0.0033 0.0016 'International Tables Vol C Tables 4.2.6.8 and 6.1.1.4'
H H 0.0000 0.0000 'International Tables Vol C Tables 4.2.6.8 and 6.1.1.4'
N N 0.0061 0.0033 'International Tables Vol C Tables 4.2.6.8 and 6.1.1.4'
O O 0.0106 0.0060 'International Tables Vol C Tables 4.2.6.8 and 6.1.1.4'
Cu Cu 0.3201 1.2651 'International Tables Vol C Tables 4.2.6.8 and 6.1.1.4'

loop_
_geom_angle_atom_site_label_1
_geom_angle_atom_site_label_2
_geom_angle_atom_site_label_3
_geom_angle
_geom_angle_site_symmetry_1
_geom_angle_site_symmetry_3
O2 Cu1 O1 93.29(8) . .
O2 Cu1 N1 169.45(9) . .
O1 Cu1 N1 97.23(11) . .
O2 Cu1 N3 87.73(9) . .
O1 Cu1 N3 173.24(11) . .
N1 Cu1 N3 81.91(12) . .
O2 Cu1 O4 91.0(2) . .
O1 Cu1 O4 90.60(13) . .
N1 Cu1 O4 88.17(15) . .
N3 Cu1 O4 96.06(14) . .
O1 N3 C6 120.4(3) 3 .
O1 N3 Cu1 126.3(2) 3 .
C6 N3 Cu1 113.3(3) . .
N3 O1 Cu1 113.4(2) 2 .
C1 N1 C5 118.6(3) . .
C1 N1 Cu1 127.2(2) . .
C5 N1 Cu1 114.2(3) . .
N1 C1 C2 121.6(3) . .
N1 C1 H1 119.2 . .
C2 C1 H1 119.2 . .
N1 C5 C4 122.8(4) . .
N1 C5 C6 113.6(3) . .
C4 C5 C6 123.6(3) . .
C2 C3 C4 119.1(4) . .
C2 C3 H3 120.5 . .
C4 C3 H3 120.5 . .
C3 C2 C1 119.0(4) . .
C3 C2 H2 120.5 . .
C1 C2 H2 120.5 . .
C5 C4 C3 118.9(3) . .
C5 C4 H4 120.6 . .
C3 C4 H4 120.6 . .
O3 N2 O3 120.0(4) 2_645 .
O3 N2 O3 120.0(4) 2_645 3_765
O3 N2 O3 120.0(5) . 3_765
N3 C6 C7 121.1(4) . .
N3 C6 C5 116.9(3) . .
C7 C6 C5 122.0(3) . .
N4 C7 C6 179.2(4) . .
Cu1 O2 Cu1 114.41(9) . 3
Cu1 O2 Cu1 114.41(9) . 2
Cu1 O2 Cu1 114.41(9) 3 2

loop_
_geom_bond_atom_site_label_1
_geom_bond_atom_site_label_2
_geom_bond_distance
_geom_bond_site_symmetry_2
Cu1 O2 1.9538(11) .
Cu1 O1 1.958(2) .
Cu1 N1 1.980(3) .
Cu1 N3 2.002(3) .
Cu1 O4 2.365(4) .
N3 O1 1.300(4) 3
N3 C6 1.309(4) .
O1 N3 1.300(4) 2
N1 C1 1.332(6) .
N1 C5 1.352(4) .
C1 C2 1.403(6) .
C1 H1 0.93 .
C5 C4 1.361(5) .
C5 C6 1.475(6) .
C3 C2 1.369(5) .
C3 C4 1.392(7) .
C3 H3 0.93 .
C2 H2 0.93 .
C4 H4 0.93 .
O3 N2 1.247(3) .
N2 O3 1.247(3) 2_645
N2 O3 1.247(3) 3_765
C6 C7 1.443(5) .
C7 N4 1.141(4) .
O2 Cu1 1.9538(11) 3
O2 Cu1 1.9538(11) 2
O4 H41 0.80 .
O4 H42 0.80 .
C11 H11A 0.93 .
C11 H11B 0.93 .
C11 H11C 0.93 .

loop_
_geom_torsion_atom_site_label_1
_geom_torsion_atom_site_label_2
_geom_torsion_atom_site_label_3
_geom_torsion_atom_site_label_4
_geom_torsion
_geom_torsion_site_symmetry_1
C5 N1 C1 C2 -0.2(5) .
C1 N1 C5 C4 0.4(5) .
C1 N1 C5 C6 -179.4(3) .
C4 C3 C2 C1 0.7(6) .
N1 C1 C2 C3 -0.3(6) .
N1 C5 C4 C3 0.0(5) .
C6 C5 C4 C3 179.7(3) .
C2 C3 C4 C5 -0.6(5) .
O1 N3 C6 C7 0.0(5) 3
O1 N3 C6 C5 -178.3(3) 3
N1 C5 C6 N3 -1.0(4) .
C4 C5 C6 N3 179.3(3) .
N1 C5 C6 C7 -179.3(3) .
C4 C5 C6 C7 0.9(5) .
